data_7200512
loop_
_publ_author_name
'Wu, Shu-Pao'
'Lee, Chih-Hao'

_publ_section_title
;
 Infinite chiral single-helical structures formed by the self-assembly
 of Cu(ii)-N-(2-pyridylmethyl)-aspartate complexes
;
_journal_issue 2
_journal_name_full CrystEngComm
_journal_page_first 219
_journal_paper_doi 10.1039/b817157m
_journal_volume 11
_journal_year 2009
_chemical_absolute_configuration rm
_chemical_formula_moiety 'C10 H20 Cu N2 O9'
_chemical_formula_sum 'C10 H20 Cu N2 O9'
_chemical_formula_weight 375.82
_chemical_name_systematic
;
?
;
_space_group_IT_number 18
_symmetry_cell_setting orthorhombic
_symmetry_space_group_name_Hall 'P 2 2ab'
_symmetry_space_group_name_H-M 'P 21 21 2'
_atom_sites_solution_hydrogens geom
_atom_sites_solution_primary direct
_atom_sites_solution_secondary difmap
_audit_creation_method SHELXL-97
_cell_angle_alpha 90.00
_cell_angle_beta 90.00
_cell_angle_gamma 90.00
_cell_formula_units_Z 4
_cell_length_a 11.2411(3)
_cell_length_b 16.5043(5)
_cell_length_c 8.4442(3)
_cell_measurement_reflns_used 4500
_cell_measurement_temperature 296(2)
_cell_measurement_theta_max 25
_cell_measurement_theta_min 2.5
_cell_volume 1566.62(8)
_computing_cell_refinement 'Bruker APEXII'
_computing_data_collection 'Bruker APEXII'
_computing_data_reduction 'Bruker Saint'
_computing_molecular_graphics 'Bruker Shelxtl'
_computing_publication_material 'Bruker Shelxtl'
_computing_structure_refinement 'Shelxtl-97 (Sheldrick, 2000)'
_computing_structure_solution 'Shelxtl-97 (Sheldrick, 1990)'
_diffrn_ambient_temperature 296(2)
_diffrn_measured_fraction_theta_full 0.990
_diffrn_measured_fraction_theta_max 0.990
_diffrn_measurement_device_type 'CCD area detector'
_diffrn_measurement_method 'phi and omega scans'
_diffrn_radiation_monochromator graphite
_diffrn_radiation_source 'fine-focus sealed tube'
_diffrn_radiation_type MoK\a
_diffrn_radiation_wavelength 0.71073
_diffrn_reflns_av_R_equivalents 0.0413
_diffrn_reflns_av_sigmaI/netI 0.0536
_diffrn_reflns_limit_h_max 13
_diffrn_reflns_limit_h_min -14
_diffrn_reflns_limit_k_max 21
_diffrn_reflns_limit_k_min -21
_diffrn_reflns_limit_l_max 4
_diffrn_reflns_limit_l_min -11
_diffrn_reflns_number 8270
_diffrn_reflns_theta_full 28.28
_diffrn_reflns_theta_max 28.28
_diffrn_reflns_theta_min 2.19
_exptl_absorpt_coefficient_mu 1.440
_exptl_absorpt_correction_T_max 0.94955
_exptl_absorpt_correction_T_min 0.85700
_exptl_absorpt_correction_type empirical
_exptl_crystal_colour Blue
_exptl_crystal_density_diffrn 1.593
_exptl_crystal_density_meas ?
_exptl_crystal_density_method .
_exptl_crystal_description Tabullar
_exptl_crystal_F_000 780
_exptl_crystal_size_max 0.30
_exptl_crystal_size_mid 0.12
_exptl_crystal_size_min 0.09
_refine_diff_density_max 0.951
_refine_diff_density_min -1.047
_refine_diff_density_rms 0.407
_refine_ls_abs_structure_details 'Flack H D (1983), Acta Cryst. A39, 876-881'
_refine_ls_abs_structure_Flack 0.00(3)
_refine_ls_extinction_method none
_refine_ls_goodness_of_fit_ref 1.078
_refine_ls_hydrogen_treatment constr
_refine_ls_matrix_type full
_refine_ls_number_parameters 195
_refine_ls_number_reflns 3743
_refine_ls_number_restraints 0
_refine_ls_restrained_S_all 1.078
_refine_ls_R_factor_all 0.0549
_refine_ls_R_factor_gt 0.0361
_refine_ls_shift/su_max 0.001
_refine_ls_shift/su_mean 0.000
_refine_ls_structure_factor_coef Fsqd
_refine_ls_weighting_details 'calc w=1/[\s^2^(Fo^2^)+(0.0856P)^2^+0.0000P] where P=(Fo^2^+2Fc^2^)/3'
_refine_ls_weighting_scheme calc
_refine_ls_wR_factor_gt 0.0968
_refine_ls_wR_factor_ref 0.1494
_reflns_number_gt 2909
_reflns_number_total 3743
_reflns_threshold_expression >2sigma(I)
_cod_data_source_file b817157m.txt
_cod_data_source_block D-pasp
_cod_depositor_comments
;
The following automatic conversions were performed:
'_symmetry_cell_setting' value 'Orthorhombic' changed to 'orthorhombic'
according to '/home/saulius/struct/CIF-dictionaries/cif_core.dic'
dictionary named 'cif_core.dic' version 2.4.1 from 2010-06-29.

Automatic conversion script
Id: cif_fix_enum 1527 2010-12-29 10:47:43Z saulius 
;
_cod_original_sg_symbol_H-M P2(1)2(1)2
_cod_database_code 7200512

loop_
_symmetry_equiv_pos_as_xyz
'x, y, z'
'-x, -y, z'
'-x+1/2, y+1/2, -z'
'x+1/2, -y+1/2, -z'

loop_
_atom_site_label
_atom_site_type_symbol
_atom_site_fract_x
_atom_site_fract_y
_atom_site_fract_z
_atom_site_U_iso_or_equiv
_atom_site_adp_type
_atom_site_occupancy
_atom_site_symmetry_multiplicity
_atom_site_calc_flag
_atom_site_refinement_flags
_atom_site_disorder_assembly
_atom_site_disorder_group
Cu1 Cu -0.09552(4) 0.74923(3) 0.60830(6) 0.03003(16) Uani 1 1 d . . .
O1 O -0.0548(3) 0.6992(2) 0.4036(4) 0.0407(8) Uani 1 1 d . . .
O2 O 0.0613(4) 0.6038(3) 0.3009(6) 0.0675(13) Uani 1 1 d . . .
O3 O 0.2697(3) 0.69395(19) 0.4825(4) 0.0383(8) Uani 1 1 d . . .
O4 O 0.3782(3) 0.5815(2) 0.5001(5) 0.0488(10) Uani 1 1 d . . .
OW1 O -0.2144(3) 0.6455(2) 0.6819(5) 0.0509(9) Uani 1 1 d . . .
HW1A H -0.2405 0.6397 0.7904 0.061 Uiso 1 1 d . . .
HW1B H -0.2407 0.6055 0.6052 0.061 Uiso 1 1 d . . .
OW2 O 0.6169(3) 0.5841(2) 0.4702(5) 0.0525(10) Uani 1 1 d . . .
HW2A H 0.6674 0.6178 0.5334 0.063 Uiso 1 1 d . . .
HW2B H 0.6511 0.5480 0.3930 0.063 Uiso 1 1 d . . .
OW3 O 0.0000 0.5000 0.0721(6) 0.0600(15) Uani 1 2 d S . .
HW3A H -0.0807 0.4815 0.0628 0.072 Uiso 0.50 1 d P . .
HW3B H 0.0587 0.4812 -0.0029 0.072 Uiso 0.50 1 d P . .
OW4 O 0.7824(4) 0.5725(3) 0.9711(5) 0.0707(13) Uani 1 1 d . . .
HW4A H 0.8359 0.5748 0.8816 0.085 Uiso 1 1 d . . .
HW4B H 0.8151 0.5646 1.0755 0.085 Uiso 1 1 d . . .
OW5 O 0.7339(3) 0.6701(2) 0.2328(5) 0.0582(11) Uani 1 1 d . . .
HW5A H 0.7589 0.6170 0.1961 0.070 Uiso 1 1 d . . .
HW5B H 0.7869 0.7154 0.2171 0.070 Uiso 1 1 d . . .
N1 N -0.0845(3) 0.7996(2) 0.8248(5) 0.0383(9) Uani 1 1 d . . .
N2 N 0.0552(3) 0.6957(2) 0.6773(5) 0.0310(8) Uani 1 1 d . . .
H2A H 0.1176 0.7280 0.6505 0.037 Uiso 1 1 calc R . .
C1 C -0.1380(5) 0.8664(4) 0.8786(7) 0.0522(14) Uani 1 1 d . . .
H1 H -0.1929 0.8925 0.8137 0.063 Uiso 1 1 calc R . .
C2 C -0.1151(6) 0.8983(4) 1.0265(8) 0.0655(18) Uani 1 1 d . . .
H2 H -0.1535 0.9450 1.0610 0.079 Uiso 1 1 calc R . .
C3 C -0.0344(6) 0.8594(5) 1.1213(8) 0.074(2) Uani 1 1 d . . .
H3 H -0.0171 0.8795 1.2216 0.089 Uiso 1 1 calc R . .
C4 C 0.0206(5) 0.7906(5) 1.0670(7) 0.0611(16) Uani 1 1 d . . .
H4 H 0.0752 0.7636 1.1307 0.073 Uiso 1 1 calc R . .
C5 C -0.0051(4) 0.7618(3) 0.9193(5) 0.0410(11) Uani 1 1 d . . .
C6 C 0.0520(4) 0.6871(3) 0.8510(6) 0.0424(12) Uani 1 1 d . . .
H6A H 0.1321 0.6810 0.8920 0.051 Uiso 1 1 calc R . .
H6B H 0.0065 0.6394 0.8801 0.051 Uiso 1 1 calc R . .
C7 C 0.0615(4) 0.6207(3) 0.5835(6) 0.0362(11) Uani 1 1 d . . .
H7 H 0.0011 0.5840 0.6264 0.043 Uiso 1 1 calc R . .
C8 C 0.0220(4) 0.6424(3) 0.4132(6) 0.0423(12) Uani 1 1 d . . .
C9 C 0.1801(4) 0.5754(3) 0.5907(8) 0.0461(14) Uani 1 1 d . . .
H9A H 0.1989 0.5646 0.7008 0.055 Uiso 1 1 calc R . .
H9B H 0.1707 0.5236 0.5379 0.055 Uiso 1 1 calc R . .
C10 C 0.2833(4) 0.6191(3) 0.5172(6) 0.0344(10) Uani 1 1 d . . .

loop_
_atom_site_aniso_label
_atom_site_aniso_U_11
_atom_site_aniso_U_22
_atom_site_aniso_U_33
_atom_site_aniso_U_23
_atom_site_aniso_U_13
_atom_site_aniso_U_12
Cu1 0.0222(2) 0.0291(3) 0.0388(3) 0.0004(3) -0.00156(18) 0.0027(2)
O1 0.0337(16) 0.0455(19) 0.0429(19) -0.0071(17) -0.0002(14) 0.0068(15)
O2 0.055(2) 0.071(3) 0.076(3) -0.038(3) -0.001(2) 0.011(2)
O3 0.0277(15) 0.0308(17) 0.056(2) 0.0012(15) 0.0059(15) -0.0021(13)
O4 0.0253(16) 0.045(2) 0.076(3) 0.0040(19) 0.0067(16) 0.0092(14)
OW1 0.045(2) 0.053(2) 0.054(2) 0.0100(19) -0.0041(18) -0.0177(17)
OW2 0.0292(18) 0.049(2) 0.079(3) -0.004(2) -0.0064(18) -0.0016(15)
OW3 0.079(4) 0.063(4) 0.038(3) 0.000 0.000 -0.011(3)
OW4 0.077(3) 0.088(3) 0.048(2) 0.009(2) -0.001(2) -0.013(2)
OW5 0.045(2) 0.061(3) 0.068(3) -0.004(2) -0.014(2) 0.0049(18)
N1 0.0285(19) 0.044(2) 0.043(2) -0.0034(19) 0.0040(17) 0.0014(17)
N2 0.0219(16) 0.0285(18) 0.043(2) 0.0041(17) 0.0026(15) -0.0023(14)
C1 0.045(3) 0.059(3) 0.052(3) -0.009(3) 0.003(2) 0.009(2)
C2 0.066(4) 0.074(4) 0.057(4) -0.021(3) 0.019(3) 0.002(3)
C3 0.068(4) 0.114(6) 0.041(3) -0.020(4) 0.007(3) 0.004(4)
C4 0.051(3) 0.094(5) 0.038(3) 0.001(3) 0.001(3) 0.001(3)
C5 0.032(2) 0.055(3) 0.036(2) 0.008(2) 0.0034(17) -0.005(2)
C6 0.035(2) 0.047(3) 0.045(3) 0.012(2) -0.004(2) 0.004(2)
C7 0.0200(19) 0.024(2) 0.064(3) 0.004(2) 0.005(2) -0.0003(16)
C8 0.027(2) 0.043(3) 0.057(3) -0.015(3) 0.001(2) -0.0026(19)
C9 0.024(2) 0.029(2) 0.086(4) 0.012(3) 0.014(3) 0.0013(17)
C10 0.024(2) 0.032(2) 0.048(3) 0.002(2) 0.002(2) -0.0012(17)

loop_
_atom_type_symbol
_atom_type_description
_atom_type_scat_dispersion_real
_atom_type_scat_dispersion_imag
_atom_type_scat_source
C C 0.0033 0.0016 'International Tables Vol C Tables 4.2.6.8 and 6.1.1.4'
H H 0.0000 0.0000 'International Tables Vol C Tables 4.2.6.8 and 6.1.1.4'
N N 0.0061 0.0033 'International Tables Vol C Tables 4.2.6.8 and 6.1.1.4'
O O 0.0106 0.0060 'International Tables Vol C Tables 4.2.6.8 and 6.1.1.4'
Cu Cu 0.3201 1.2651 'International Tables Vol C Tables 4.2.6.8 and 6.1.1.4'

loop_
_geom_angle_atom_site_label_1
_geom_angle_atom_site_label_2
_geom_angle_atom_site_label_3
_geom_angle
_geom_angle_site_symmetry_1
_geom_angle_site_symmetry_3
_geom_angle_publ_flag
O3 Cu1 O1 92.13(14) 4_466 . ?
O3 Cu1 N2 172.54(15) 4_466 . ?
O1 Cu1 N2 82.72(15) . . ?
O3 Cu1 N1 101.99(15) 4_466 . ?
O1 Cu1 N1 163.01(15) . . ?
N2 Cu1 N1 82.29(16) . . ?
O3 Cu1 OW1 90.75(13) 4_466 . ?
O1 Cu1 OW1 93.50(15) . . ?
N2 Cu1 OW1 94.93(14) . . ?
N1 Cu1 OW1 95.71(15) . . ?
C8 O1 Cu1 114.2(3) . . ?
C10 O3 Cu1 117.6(3) . 4_566 ?
Cu1 OW1 HW1A 121.0 . . ?
Cu1 OW1 HW1B 120.8 . . ?
HW1A OW1 HW1B 118.3 . . ?
HW2A OW2 HW2B 119.9 . . ?
HW3A OW3 HW3B 119.4 . . ?
HW4A OW4 HW4B 118.9 . . ?
HW5A OW5 HW5B 118.4 . . ?
C1 N1 C5 118.6(5) . . ?
C1 N1 Cu1 128.5(4) . . ?
C5 N1 Cu1 112.8(3) . . ?
C7 N2 C6 117.1(4) . . ?
C7 N2 Cu1 104.9(3) . . ?
C6 N2 Cu1 108.2(3) . . ?
C7 N2 H2A 108.8 . . ?
C6 N2 H2A 108.8 . . ?
Cu1 N2 H2A 108.8 . . ?
N1 C1 C2 122.6(6) . . ?
N1 C1 H1 118.7 . . ?
C2 C1 H1 118.7 . . ?
C3 C2 C1 118.3(6) . . ?
C3 C2 H2 120.8 . . ?
C1 C2 H2 120.8 . . ?
C2 C3 C4 119.4(6) . . ?
C2 C3 H3 120.3 . . ?
C4 C3 H3 120.3 . . ?
C5 C4 C3 119.8(6) . . ?
C5 C4 H4 120.1 . . ?
C3 C4 H4 120.1 . . ?
N1 C5 C4 121.3(5) . . ?
N1 C5 C6 115.7(4) . . ?
C4 C5 C6 123.0(5) . . ?
N2 C6 C5 108.2(4) . . ?
N2 C6 H6A 110.0 . . ?
C5 C6 H6A 110.0 . . ?
N2 C6 H6B 110.0 . . ?
C5 C6 H6B 110.0 . . ?
H6A C6 H6B 108.4 . . ?
N2 C7 C9 115.6(4) . . ?
N2 C7 C8 107.0(4) . . ?
C9 C7 C8 113.6(4) . . ?
N2 C7 H7 106.7 . . ?
C9 C7 H7 106.7 . . ?
C8 C7 H7 106.7 . . ?
O2 C8 O1 125.2(5) . . ?
O2 C8 C7 119.8(5) . . ?
O1 C8 C7 115.0(4) . . ?
C10 C9 C7 115.0(4) . . ?
C10 C9 H9A 108.5 . . ?
C7 C9 H9A 108.5 . . ?
C10 C9 H9B 108.5 . . ?
C7 C9 H9B 108.5 . . ?
H9A C9 H9B 107.5 . . ?
O4 C10 O3 124.0(4) . . ?
O4 C10 C9 118.1(4) . . ?
O3 C10 C9 117.8(4) . . ?

loop_
_geom_bond_atom_site_label_1
_geom_bond_atom_site_label_2
_geom_bond_distance
_geom_bond_site_symmetry_2
_geom_bond_publ_flag
Cu1 O3 1.940(3) 4_466 ?
Cu1 O1 1.969(4) . ?
Cu1 N2 1.998(3) . ?
Cu1 N1 2.012(4) . ?
Cu1 OW1 2.259(3) . ?
O1 C8 1.278(6) . ?
O2 C8 1.225(6) . ?
O3 C10 1.278(5) . ?
O3 Cu1 1.940(3) 4_566 ?
O4 C10 1.243(5) . ?
OW1 HW1A 0.9670 . ?
OW1 HW1B 0.9703 . ?
OW2 HW2A 0.9571 . ?
OW2 HW2B 0.9638 . ?
OW3 HW3A 0.9606 . ?
OW3 HW3B 0.9653 . ?
OW4 HW4A 0.9665 . ?
OW4 HW4B 0.9645 . ?
OW5 HW5A 0.9711 . ?
OW5 HW5B 0.9644 . ?
N1 C1 1.337(7) . ?
N1 C5 1.350(6) . ?
N2 C7 1.470(6) . ?
N2 C6 1.474(6) . ?
N2 H2A 0.9100 . ?
C1 C2 1.379(9) . ?
C1 H1 0.9300 . ?
C2 C3 1.370(10) . ?
C2 H2 0.9300 . ?
C3 C4 1.372(10) . ?
C3 H3 0.9300 . ?
C4 C5 1.365(7) . ?
C4 H4 0.9300 . ?
C5 C6 1.505(7) . ?
C6 H6A 0.9700 . ?
C6 H6B 0.9700 . ?
C7 C9 1.530(6) . ?
C7 C8 1.547(7) . ?
C7 H7 0.9800 . ?
C9 C10 1.500(6) . ?
C9 H9A 0.9700 . ?
C9 H9B 0.9700 . ?
